data_4320695
loop_
_publ_author_name
'Shaowu Du'
'Jason A. Kautz'
'Thomas D. McGrath'
'F. Gordon A. Stone'

_publ_contact_author_address
; Department of Chemistry and Biochemistry
 Baylor University
 PO Box 97348
 Waco
 TX, 76798-7348
;
_publ_contact_author_email Gordon_Stone@baylor.edu
_publ_contact_author_fax '254 710 2403'
_publ_contact_author_name 'Prof. F. Gordon A. Stone'
_publ_contact_author_phone '254 710 4427'
_publ_section_title
;
 Synthesis and Reactivity of the Monocarbon Molybdenacarborane Anion
 [1,2-\m-NHBut-2,2,2-(CO)3-closo-2,1-MoCB10H10]-
;
_journal_name_full 'Inorganic Chemistry'
_journal_page_first 6563
_journal_page_last 6571
_journal_paper_doi 10.1021/ic010508i
_journal_volume 40
_journal_year 2001
_chemical_formula_moiety
;
[N(PPh~3~)~2~][2,2'-\m-Au-{1,2-\m-NHBu^t^-2,2,2-(CO)~3~-closo-2,1-
MoCB~10~H~10~}~2~]
;
_chemical_formula_sum 'C53 H72 Au B20 Cl2 Mo2 N3 O6 P2'
_chemical_formula_weight 1585.02
_space_group_IT_number 2
_symmetry_cell_setting triclinic
_symmetry_space_group_name_Hall '-P 1'
_symmetry_space_group_name_H-M 'P -1'
_atom_sites_solution_hydrogens geom
_atom_sites_solution_primary direct
_atom_sites_solution_secondary difmap
_audit_creation_method SHELXL-97
_cell_angle_alpha 117.51(2)
_cell_angle_beta 100.115(14)
_cell_angle_gamma 97.51(2)
_cell_formula_units_Z 2
_cell_length_a 12.427(2)
_cell_length_b 17.498(5)
_cell_length_c 18.785(3)
_cell_measurement_reflns_used 25
_cell_measurement_temperature 293(2)
_cell_measurement_theta_max 24
_cell_measurement_theta_min 17
_cell_volume 3460.0(15)
_computing_cell_refinement 'Enraf-Nonius CAD4 (1989)'
_computing_data_collection 'Enraf-Nonius CAD4 (1989)'
_computing_data_reduction 'XCAD4 Siemens Software (Harms, 1993)'
_computing_molecular_graphics 'XP in SHELXTL-PC (Bruker, 1995)'
_computing_publication_material 'SHELXL-97 (Sheldrick, 1997)'
_computing_structure_refinement 'SHELXL-97 (Sheldrick, 1997)'
_computing_structure_solution 'SHELXS-97 (Sheldrick, 1997)'
_diffrn_ambient_temperature 293(2)
_diffrn_measured_fraction_theta_full 0.998
_diffrn_measured_fraction_theta_max 0.998
_diffrn_measurement_device_type 'Enraf-Nonius CAD4'
_diffrn_measurement_method \w-5/3\q
_diffrn_radiation_monochromator graphite
_diffrn_radiation_source 'fine-focus sealed tube'
_diffrn_radiation_type MoK\a
_diffrn_radiation_wavelength 0.71073
_diffrn_reflns_av_R_equivalents 0.0317
_diffrn_reflns_av_sigmaI/netI 0.0331
_diffrn_reflns_limit_h_max 14
_diffrn_reflns_limit_h_min 0
_diffrn_reflns_limit_k_max 20
_diffrn_reflns_limit_k_min -20
_diffrn_reflns_limit_l_max 21
_diffrn_reflns_limit_l_min -22
_diffrn_reflns_number 12736
_diffrn_reflns_theta_full 24.97
_diffrn_reflns_theta_max 24.97
_diffrn_reflns_theta_min 1.72
_diffrn_standards_interval_time 120
_diffrn_standards_number 3
_exptl_absorpt_coefficient_mu 2.643
_exptl_absorpt_correction_T_max 1.000
_exptl_absorpt_correction_T_min 0.583
_exptl_absorpt_correction_type 'Semi-empirical, SHELXTL vs 5.03'
_exptl_crystal_colour red
_exptl_crystal_density_diffrn 1.521
_exptl_crystal_density_method 'not measured'
_exptl_crystal_description prisms
_exptl_crystal_F_000 1572
_exptl_crystal_size_max 0.541
_exptl_crystal_size_mid 0.492
_exptl_crystal_size_min 0.164
_refine_diff_density_max 0.826
_refine_diff_density_min -1.202
_refine_diff_density_rms 0.085
_refine_ls_extinction_method none
_refine_ls_goodness_of_fit_ref 1.089
_refine_ls_hydrogen_treatment mixed
_refine_ls_matrix_type full
_refine_ls_number_parameters 805
_refine_ls_number_reflns 12111
_refine_ls_number_restraints 0
_refine_ls_restrained_S_all 1.089
_refine_ls_R_factor_all 0.0636
_refine_ls_R_factor_gt 0.0407
_refine_ls_shift/su_max 0.001
_refine_ls_shift/su_mean 0.000
_refine_ls_structure_factor_coef Fsqd
_refine_ls_weighting_details 'calc w=1/[\s^2^(Fo^2^)+(0.0452P)^2^+2.0911P] where P=(Fo^2^+2Fc^2^)/3'
_refine_ls_weighting_scheme calc
_refine_ls_wR_factor_gt 0.0872
_refine_ls_wR_factor_ref 0.0956
_reflns_number_gt 9183
_reflns_number_total 12111
_reflns_threshold_expression >2sigma(I)
_cod_data_source_file ic010508i_1.cif
_cod_data_source_block 10b
_cod_depositor_comments
;
The following automatic conversions were performed:

'_symmetry_cell_setting' value 'Triclinic' changed to 'triclinic'
according to the built-in table from CIF Core dictionary named
'cif_core.dic' version 2.4.1 from 2010-06-29.

Automatic conversion script
Id: cif_fix_values 1646 2011-03-28 12:23:43Z adriana 

The following automatic conversions were performed:

data name '_atom_site_symetry_multiplicity' was replaced with
'_atom_site_symmetry_multiplicity' as specified in the replacement
file 'data/replacement-values/replacement_tags.lst'.

Automatic conversion script
Id: cif_correct_tags 9268 2022-04-12 08:56:07Z antanas 
;
_cod_original_cell_volume 3459.8(13)
_cod_database_code 4320695

loop_
_symmetry_equiv_pos_as_xyz
'x, y, z'
'-x, -y, -z'

loop_
_atom_site_label
_atom_site_type_symbol
_atom_site_fract_x
_atom_site_fract_y
_atom_site_fract_z
_atom_site_U_iso_or_equiv
_atom_site_adp_type
_atom_site_occupancy
_atom_site_symmetry_multiplicity
_atom_site_calc_flag
_atom_site_refinement_flags
_atom_site_disorder_assembly
_atom_site_disorder_group
Mo1 Mo 0.45543(3) 0.30123(3) 0.55037(2) 0.04494(11) Uani 1 1 d . . .
C1 C 0.3503(4) 0.3820(3) 0.5247(3) 0.0450(11) Uani 1 1 d . . .
B2 B 0.2732(5) 0.3190(4) 0.5558(4) 0.0516(15) Uani 1 1 d . . .
H2 H 0.2147 0.2530 0.5166 0.062 Uiso 1 1 calc R . .
B3 B 0.3567(5) 0.3501(4) 0.6581(4) 0.0567(16) Uani 1 1 d . . .
H3 H 0.3545 0.3067 0.6857 0.068 Uiso 1 1 calc R . .
B4 B 0.4845(5) 0.4345(4) 0.6818(3) 0.0497(14) Uani 1 1 d . . .
H4 H 0.5641 0.4436 0.7245 0.060 Uiso 1 1 calc R . .
B5 B 0.4765(5) 0.4526(4) 0.5950(3) 0.0480(14) Uani 1 1 d . . .
H5 H 0.5534 0.4753 0.5817 0.058 Uiso 1 1 calc R . .
B6 B 0.2345(5) 0.4126(4) 0.5550(4) 0.0560(16) Uani 1 1 d . . .
H6 H 0.1553 0.4053 0.5129 0.067 Uiso 1 1 calc R . .
B7 B 0.2403(5) 0.3976(4) 0.6418(4) 0.0573(16) Uani 1 1 d . . .
H7 H 0.1627 0.3817 0.6580 0.069 Uiso 1 1 calc R . .
B8 B 0.3676(5) 0.4675(4) 0.7196(4) 0.0569(16) Uani 1 1 d . . .
H8 H 0.3741 0.4970 0.7866 0.068 Uiso 1 1 calc R . .
B9 B 0.4386(5) 0.5269(4) 0.6813(4) 0.0543(16) Uani 1 1 d . . .
H9 H 0.4905 0.5950 0.7231 0.065 Uiso 1 1 calc R . .
B10 B 0.3578(5) 0.4942(4) 0.5783(4) 0.0518(15) Uani 1 1 d . . .
H10 H 0.3576 0.5384 0.5517 0.062 Uiso 1 1 calc R . .
B11 B 0.2900(5) 0.5035(5) 0.6571(4) 0.0619(18) Uani 1 1 d . . .
H11 H 0.2451 0.5560 0.6832 0.074 Uiso 1 1 calc R . .
C2 C 0.5316(5) 0.2711(4) 0.6359(4) 0.0685(16) Uani 1 1 d . . .
O2 O 0.5763(4) 0.2546(3) 0.6831(3) 0.0993(16) Uani 1 1 d . . .
C3 C 0.3663(5) 0.1719(4) 0.4938(3) 0.0604(14) Uani 1 1 d . . .
O3 O 0.3094(4) 0.1039(3) 0.4699(3) 0.0856(13) Uani 1 1 d . . .
C4 C 0.6196(5) 0.3419(4) 0.5523(3) 0.0581(14) Uani 1 1 d . . .
O4 O 0.7093(3) 0.3751(3) 0.5638(3) 0.0868(14) Uani 1 1 d . . .
N1 N 0.3786(3) 0.3326(3) 0.4480(2) 0.0435(10) Uani 1 1 d . . .
H1 H 0.427(4) 0.365(3) 0.441(3) 0.052 Uiso 1 1 d . . .
C5 C 0.3000(4) 0.2815(3) 0.3602(3) 0.0529(13) Uani 1 1 d . . .
C6 C 0.2570(5) 0.3486(4) 0.3400(3) 0.0665(16) Uani 1 1 d . . .
H6A H 0.2106 0.3761 0.3756 0.100 Uiso 1 1 calc R . .
H6B H 0.2135 0.3190 0.2829 0.100 Uiso 1 1 calc R . .
H6C H 0.3198 0.3932 0.3488 0.100 Uiso 1 1 calc R . .
C7 C 0.3734(5) 0.2369(4) 0.3053(3) 0.0793(19) Uani 1 1 d . . .
H7A H 0.4352 0.2811 0.3122 0.119 Uiso 1 1 calc R . .
H7B H 0.3297 0.2047 0.2481 0.119 Uiso 1 1 calc R . .
H7C H 0.4019 0.1967 0.3206 0.119 Uiso 1 1 calc R . .
C8 C 0.2008(5) 0.2142(4) 0.3514(4) 0.081(2) Uani 1 1 d . . .
H8A H 0.1559 0.2446 0.3870 0.122 Uiso 1 1 calc R . .
H8B H 0.2281 0.1738 0.3670 0.122 Uiso 1 1 calc R . .
H8C H 0.1558 0.1818 0.2946 0.122 Uiso 1 1 calc R . .
Au Au 0.550080(18) 0.174337(15) 0.449193(13) 0.05752(9) Uani 1 1 d . . .
Mo2 Mo 0.65741(3) 0.06694(3) 0.34100(2) 0.03976(11) Uani 1 1 d . . .
C11 C 0.8240(4) 0.0381(3) 0.3563(3) 0.0527(13) Uani 1 1 d . . .
B12 B 0.7225(5) -0.0596(4) 0.3188(4) 0.0583(16) Uani 1 1 d . . .
H12 H 0.6857 -0.0862 0.3543 0.070 Uiso 1 1 calc R . .
B13 B 0.6398(5) -0.0773(4) 0.2226(4) 0.0493(14) Uani 1 1 d . . .
H13 H 0.5507 -0.1138 0.1947 0.059 Uiso 1 1 calc R . .
B14 B 0.6988(5) 0.0156(4) 0.2083(4) 0.0499(14) Uani 1 1 d . . .
H14 H 0.6470 0.0380 0.1714 0.060 Uiso 1 1 calc R . .
B15 B 0.8159(5) 0.0877(4) 0.2951(4) 0.0519(15) Uani 1 1 d . . .
H15 H 0.8409 0.1585 0.3143 0.062 Uiso 1 1 calc R . .
B16 B 0.8643(6) -0.0599(5) 0.3158(5) 0.074(2) Uani 1 1 d . . .
H16 H 0.9180 -0.0822 0.3519 0.089 Uiso 1 1 calc R . .
B17 B 0.7503(6) -0.1329(4) 0.2279(5) 0.0669(19) Uani 1 1 d . . .
H17 H 0.7307 -0.2048 0.2050 0.080 Uiso 1 1 calc R . .
B18 B 0.7340(6) -0.0895(4) 0.1600(5) 0.0657(18) Uani 1 1 d . . .
H18 H 0.7022 -0.1335 0.0922 0.079 Uiso 1 1 calc R . .
B19 B 0.8419(6) 0.0102(5) 0.2045(4) 0.0648(18) Uani 1 1 d . . .
H19 H 0.8814 0.0307 0.1661 0.078 Uiso 1 1 calc R . .
B20 B 0.9214(6) 0.0301(5) 0.3018(5) 0.072(2) Uani 1 1 d . . .
H20 H 1.0111 0.0649 0.3290 0.086 Uiso 1 1 calc R . .
B21 B 0.8711(6) -0.0803(5) 0.2158(5) 0.074(2) Uani 1 1 d . . .
H21 H 0.9290 -0.1179 0.1846 0.089 Uiso 1 1 calc R . .
C12 C 0.5107(4) 0.0425(3) 0.2583(3) 0.0472(12) Uani 1 1 d . . .
O12 O 0.4304(3) 0.0297(2) 0.2110(2) 0.0650(10) Uani 1 1 d . . .
C13 C 0.6715(4) 0.1917(4) 0.3574(3) 0.0527(13) Uani 1 1 d . . .
O13 O 0.6820(4) 0.2570(3) 0.3570(3) 0.0739(11) Uani 1 1 d . . .
C14 C 0.5584(5) 0.0137(4) 0.3916(3) 0.0595(14) Uani 1 1 d . . .
O14 O 0.5074(4) -0.0267(3) 0.4121(3) 0.0838(13) Uani 1 1 d . . .
N11 N 0.8186(4) 0.0942(4) 0.4392(3) 0.0775(15) Uani 1 1 d . . .
H11A H 0.7800 0.0600 0.4600 0.093 Uiso 1 1 d . . .
C15 C 0.9001(6) 0.1665(5) 0.5136(4) 0.102(3) Uani 1 1 d . . .
C16 C 1.0094(6) 0.1422(5) 0.5311(5) 0.116(3) Uani 1 1 d . . .
H16A H 1.0349 0.1182 0.4815 0.174 Uiso 1 1 calc R . .
H16B H 0.9982 0.0986 0.5484 0.174 Uiso 1 1 calc R . .
H16C H 1.0648 0.1942 0.5746 0.174 Uiso 1 1 calc R . .
C17 C 0.8494(8) 0.2043(7) 0.5825(4) 0.142(4) Uani 1 1 d . . .
H17A H 0.7804 0.2172 0.5642 0.213 Uiso 1 1 calc R . .
H17B H 0.9004 0.2581 0.6273 0.213 Uiso 1 1 calc R . .
H17C H 0.8338 0.1626 0.6013 0.213 Uiso 1 1 calc R . .
C18 C 0.9314(7) 0.2456(5) 0.4927(5) 0.122(3) Uani 1 1 d . . .
H18A H 0.9658 0.2254 0.4474 0.182 Uiso 1 1 calc R . .
H18B H 0.9829 0.2962 0.5409 0.182 Uiso 1 1 calc R . .
H18C H 0.8640 0.2620 0.4773 0.182 Uiso 1 1 calc R . .
N21 N 0.1413(3) 0.6615(3) 0.9453(3) 0.0590(12) Uani 1 1 d . . .
P1 P 0.03585(10) 0.59877(8) 0.87262(7) 0.0391(3) Uani 1 1 d . . .
C21 C -0.0894(4) 0.6289(3) 0.9014(3) 0.0401(11) Uani 1 1 d . . .
C22 C -0.0878(4) 0.6764(3) 0.9846(3) 0.0565(14) Uani 1 1 d . . .
H22 H -0.0223 0.6908 1.0255 0.068 Uiso 1 1 calc R . .
C23 C -0.1814(5) 0.7025(4) 1.0075(4) 0.0678(16) Uani 1 1 d . . .
H23 H -0.1796 0.7335 1.0636 0.081 Uiso 1 1 calc R . .
C24 C -0.2779(5) 0.6828(3) 0.9474(4) 0.0622(15) Uani 1 1 d . . .
H24 H -0.3408 0.7019 0.9629 0.075 Uiso 1 1 calc R . .
C25 C -0.2815(4) 0.6353(4) 0.8650(4) 0.0588(14) Uani 1 1 d . . .
H25 H -0.3476 0.6209 0.8246 0.071 Uiso 1 1 calc R . .
C26 C -0.1885(4) 0.6090(3) 0.8418(3) 0.0527(13) Uani 1 1 d . . .
H26 H -0.1916 0.5773 0.7856 0.063 Uiso 1 1 calc R . .
C31 C 0.0339(4) 0.6042(3) 0.7793(3) 0.0480(12) Uani 1 1 d . . .
C32 C -0.0073(5) 0.5311(4) 0.7009(3) 0.0636(15) Uani 1 1 d . . .
H32 H -0.0344 0.4755 0.6944 0.076 Uiso 1 1 calc R . .
C33 C -0.0082(6) 0.5409(6) 0.6317(4) 0.092(2) Uani 1 1 d . . .
H33 H -0.0363 0.4917 0.5786 0.110 Uiso 1 1 calc R . .
C34 C 0.0322(7) 0.6226(9) 0.6415(6) 0.113(4) Uani 1 1 d . . .
H34 H 0.0313 0.6287 0.5948 0.136 Uiso 1 1 calc R . .
C35 C 0.0721(6) 0.6926(7) 0.7163(6) 0.108(3) Uani 1 1 d . . .
H35 H 0.1001 0.7475 0.7217 0.130 Uiso 1 1 calc R . .
C36 C 0.0735(5) 0.6862(4) 0.7875(4) 0.0739(18) Uani 1 1 d . . .
H36 H 0.1007 0.7365 0.8400 0.089 Uiso 1 1 calc R . .
C41 C 0.0274(4) 0.4851(3) 0.8457(3) 0.0410(11) Uani 1 1 d . . .
C42 C -0.0660(5) 0.4316(4) 0.8437(4) 0.0687(16) Uani 1 1 d . . .
H42 H -0.1283 0.4540 0.8559 0.082 Uiso 1 1 calc R . .
C43 C -0.0677(7) 0.3451(4) 0.8238(5) 0.090(2) Uani 1 1 d . . .
H43 H -0.1313 0.3090 0.8221 0.108 Uiso 1 1 calc R . .
C44 C 0.0250(7) 0.3120(4) 0.8066(4) 0.084(2) Uani 1 1 d . . .
H44 H 0.0245 0.2540 0.7945 0.101 Uiso 1 1 calc R . .
C45 C 0.1164(6) 0.3635(4) 0.8073(4) 0.0741(17) Uani 1 1 d . . .
H45 H 0.1781 0.3406 0.7943 0.089 Uiso 1 1 calc R . .
C46 C 0.1180(5) 0.4496(4) 0.8271(3) 0.0585(14) Uani 1 1 d . . .
H46 H 0.1817 0.4848 0.8281 0.070 Uiso 1 1 calc R . .
P2 P 0.25977(10) 0.71726(8) 1.00679(8) 0.0398(3) Uani 1 1 d . . .
C51 C 0.3362(4) 0.6526(3) 1.0369(3) 0.0439(11) Uani 1 1 d . . .
C52 C 0.2766(5) 0.5813(4) 1.0391(4) 0.0626(15) Uani 1 1 d . . .
H52 H 0.1983 0.5647 1.0208 0.075 Uiso 1 1 calc R . .
C53 C 0.3345(7) 0.5354(4) 1.0687(5) 0.084(2) Uani 1 1 d . . .
H53 H 0.2943 0.4878 1.0705 0.101 Uiso 1 1 calc R . .
C54 C 0.4492(7) 0.5578(5) 1.0953(4) 0.085(2) Uani 1 1 d . . .
H54 H 0.4871 0.5261 1.1150 0.103 Uiso 1 1 calc R . .
C55 C 0.5075(5) 0.6275(5) 1.0926(4) 0.084(2) Uani 1 1 d . . .
H55 H 0.5858 0.6434 1.1109 0.101 Uiso 1 1 calc R . .
C56 C 0.4525(5) 0.6746(4) 1.0631(4) 0.0649(16) Uani 1 1 d . . .
H56 H 0.4937 0.7213 1.0608 0.078 Uiso 1 1 calc R . .
C61 C 0.2426(4) 0.8054(3) 1.1005(3) 0.0421(11) Uani 1 1 d . . .
C62 C 0.2918(4) 0.8183(3) 1.1786(3) 0.0528(13) Uani 1 1 d . . .
H62 H 0.3401 0.7839 1.1842 0.063 Uiso 1 1 calc R . .
C63 C 0.2687(5) 0.8832(4) 1.2488(4) 0.0700(17) Uani 1 1 d . . .
H63 H 0.3005 0.8909 1.3010 0.084 Uiso 1 1 calc R . .
C64 C 0.2003(5) 0.9350(4) 1.2415(4) 0.0766(19) Uani 1 1 d . . .
H64 H 0.1863 0.9785 1.2889 0.092 Uiso 1 1 calc R . .
C65 C 0.1516(5) 0.9239(4) 1.1647(4) 0.0748(18) Uani 1 1 d . . .
H65 H 0.1054 0.9600 1.1601 0.090 Uiso 1 1 calc R . .
C66 C 0.1720(4) 0.8582(4) 1.0940(4) 0.0599(14) Uani 1 1 d . . .
H66 H 0.1379 0.8496 1.0418 0.072 Uiso 1 1 calc R . .
C71 C 0.3458(4) 0.7654(3) 0.9639(3) 0.0407(11) Uani 1 1 d . . .
C72 C 0.3460(5) 0.7164(3) 0.8813(3) 0.0598(14) Uani 1 1 d . . .
H72 H 0.3012 0.6588 0.8487 0.072 Uiso 1 1 calc R . .
C73 C 0.4119(5) 0.7520(4) 0.8468(4) 0.0687(16) Uani 1 1 d . . .
H73 H 0.4092 0.7195 0.7907 0.082 Uiso 1 1 calc R . .
C74 C 0.4807(5) 0.8352(4) 0.8955(4) 0.0713(17) Uani 1 1 d . . .
H74 H 0.5254 0.8591 0.8723 0.086 Uiso 1 1 calc R . .
C75 C 0.4850(6) 0.8843(4) 0.9787(4) 0.0741(18) Uani 1 1 d . . .
H75 H 0.5344 0.9401 1.0119 0.089 Uiso 1 1 calc R . .
C76 C 0.4155(5) 0.8503(3) 1.0124(3) 0.0598(15) Uani 1 1 d . . .
H76 H 0.4156 0.8843 1.0678 0.072 Uiso 1 1 calc R . .
C81 C 0.1556(10) 1.0960(6) 1.0253(6) 0.154(4) Uani 1 1 d . . .
H81A H 0.1059 1.0652 0.9693 0.185 Uiso 1 1 calc R . .
H81B H 0.2093 1.1449 1.0303 0.185 Uiso 1 1 calc R . .
Cl81 Cl 0.0774(3) 1.1386(2) 1.09383(17) 0.1562(11) Uani 1 1 d . . .
Cl82 Cl 0.2270(2) 1.0251(2) 1.0380(2) 0.1665(13) Uani 1 1 d . . .

loop_
_atom_site_aniso_label
_atom_site_aniso_U_11
_atom_site_aniso_U_22
_atom_site_aniso_U_33
_atom_site_aniso_U_23
_atom_site_aniso_U_13
_atom_site_aniso_U_12
Mo1 0.0421(2) 0.0479(3) 0.0320(2) 0.00902(19) 0.00954(18) 0.0137(2)
C1 0.040(3) 0.050(3) 0.032(2) 0.011(2) 0.007(2) 0.010(2)
B2 0.040(3) 0.060(4) 0.044(3) 0.018(3) 0.012(3) 0.004(3)
B3 0.053(4) 0.068(4) 0.041(3) 0.019(3) 0.016(3) 0.018(3)
B4 0.040(3) 0.058(4) 0.032(3) 0.007(3) 0.007(2) 0.013(3)
B5 0.038(3) 0.046(3) 0.037(3) 0.006(3) 0.003(2) 0.004(3)
B6 0.040(3) 0.066(4) 0.047(3) 0.014(3) 0.011(3) 0.019(3)
B7 0.040(3) 0.075(4) 0.042(3) 0.016(3) 0.014(3) 0.017(3)
B8 0.052(4) 0.063(4) 0.033(3) 0.006(3) 0.010(3) 0.017(3)
B9 0.047(3) 0.049(3) 0.043(3) 0.003(3) 0.008(3) 0.015(3)
B10 0.050(3) 0.053(3) 0.042(3) 0.016(3) 0.007(3) 0.017(3)
B11 0.050(4) 0.070(4) 0.045(4) 0.011(3) 0.007(3) 0.026(3)
C2 0.072(4) 0.071(4) 0.054(4) 0.021(3) 0.015(3) 0.036(3)
O2 0.121(4) 0.109(4) 0.072(3) 0.046(3) 0.010(3) 0.058(3)
C3 0.060(4) 0.066(4) 0.054(3) 0.030(3) 0.012(3) 0.017(3)
O3 0.083(3) 0.058(3) 0.095(3) 0.024(2) 0.025(3) 0.005(2)
C4 0.052(3) 0.059(3) 0.051(3) 0.014(3) 0.013(3) 0.023(3)
O4 0.041(2) 0.077(3) 0.109(4) 0.021(3) 0.020(2) 0.006(2)
N1 0.041(2) 0.047(2) 0.028(2) 0.0101(18) 0.0049(17) 0.0042(18)
C5 0.052(3) 0.059(3) 0.026(2) 0.010(2) 0.001(2) 0.002(3)
C6 0.054(3) 0.076(4) 0.056(3) 0.027(3) 0.000(3) 0.013(3)
C7 0.094(5) 0.093(5) 0.034(3) 0.015(3) 0.015(3) 0.043(4)
C8 0.079(4) 0.078(4) 0.049(3) 0.021(3) -0.010(3) -0.019(3)
Au 0.05750(14) 0.06175(15) 0.04117(12) 0.01207(10) 0.01741(10) 0.02396(11)
Mo2 0.0401(2) 0.0429(2) 0.0342(2) 0.01616(19) 0.01212(18) 0.01239(18)
C11 0.043(3) 0.060(3) 0.052(3) 0.028(3) 0.006(2) 0.014(2)
B12 0.060(4) 0.053(4) 0.079(5) 0.044(4) 0.022(3) 0.018(3)
B13 0.050(3) 0.037(3) 0.052(3) 0.011(3) 0.019(3) 0.018(3)
B14 0.056(4) 0.053(3) 0.043(3) 0.021(3) 0.021(3) 0.020(3)
B15 0.052(4) 0.046(3) 0.062(4) 0.026(3) 0.025(3) 0.016(3)
B16 0.056(4) 0.075(5) 0.103(6) 0.052(5) 0.019(4) 0.031(4)
B17 0.055(4) 0.048(4) 0.094(5) 0.029(4) 0.023(4) 0.023(3)
B18 0.065(4) 0.055(4) 0.066(4) 0.013(3) 0.032(4) 0.027(3)
B19 0.060(4) 0.071(4) 0.069(4) 0.031(4) 0.037(4) 0.020(3)
B20 0.046(4) 0.068(4) 0.098(6) 0.036(4) 0.026(4) 0.021(3)
B21 0.056(4) 0.063(4) 0.102(6) 0.033(4) 0.035(4) 0.026(3)
C12 0.049(3) 0.045(3) 0.040(3) 0.013(2) 0.016(2) 0.017(2)
O12 0.048(2) 0.067(2) 0.060(2) 0.019(2) 0.0021(19) 0.0183(19)
C13 0.048(3) 0.057(3) 0.049(3) 0.022(3) 0.014(2) 0.016(3)
O13 0.083(3) 0.056(2) 0.092(3) 0.040(2) 0.030(2) 0.024(2)
C14 0.063(4) 0.065(4) 0.051(3) 0.028(3) 0.023(3) 0.013(3)
O14 0.092(3) 0.090(3) 0.079(3) 0.047(3) 0.041(3) 0.007(3)
N11 0.062(3) 0.101(4) 0.051(3) 0.028(3) -0.001(2) 0.019(3)
C15 0.090(5) 0.092(5) 0.064(5) 0.006(4) -0.023(4) 0.023(4)
C16 0.077(5) 0.120(6) 0.132(7) 0.076(6) -0.039(5) 0.002(4)
C17 0.134(8) 0.177(9) 0.045(4) 0.020(5) -0.008(5) -0.007(7)
C18 0.116(7) 0.072(5) 0.121(7) 0.031(5) -0.033(5) 0.001(5)
N21 0.041(2) 0.057(3) 0.058(3) 0.024(2) -0.008(2) -0.006(2)
P1 0.0357(6) 0.0393(7) 0.0385(7) 0.0185(5) 0.0076(5) 0.0034(5)
C21 0.038(3) 0.040(3) 0.038(3) 0.019(2) 0.005(2) 0.002(2)
C22 0.051(3) 0.060(3) 0.041(3) 0.015(3) 0.008(2) 0.005(3)
C23 0.069(4) 0.069(4) 0.054(3) 0.018(3) 0.028(3) 0.018(3)
C24 0.053(3) 0.051(3) 0.079(4) 0.026(3) 0.025(3) 0.020(3)
C25 0.042(3) 0.066(4) 0.067(4) 0.036(3) 0.005(3) 0.013(3)
C26 0.051(3) 0.061(3) 0.044(3) 0.023(3) 0.011(2) 0.016(3)
C31 0.037(3) 0.064(3) 0.062(3) 0.044(3) 0.016(2) 0.014(2)
C32 0.065(4) 0.087(4) 0.049(3) 0.037(3) 0.021(3) 0.029(3)
C33 0.090(5) 0.158(8) 0.059(4) 0.066(5) 0.034(4) 0.063(5)
C34 0.077(5) 0.244(13) 0.122(7) 0.152(9) 0.057(5) 0.082(7)
C35 0.082(5) 0.173(9) 0.151(8) 0.144(8) 0.034(6) 0.031(6)
C36 0.060(4) 0.088(5) 0.098(5) 0.066(4) 0.018(3) 0.018(3)
C41 0.047(3) 0.041(3) 0.029(2) 0.014(2) 0.010(2) 0.004(2)
C42 0.074(4) 0.054(3) 0.086(4) 0.035(3) 0.040(3) 0.015(3)
C43 0.121(6) 0.055(4) 0.111(6) 0.048(4) 0.054(5) 0.014(4)
C44 0.145(7) 0.049(4) 0.060(4) 0.027(3) 0.030(4) 0.028(4)
C45 0.096(5) 0.068(4) 0.057(4) 0.027(3) 0.020(3) 0.039(4)
C46 0.062(3) 0.056(3) 0.059(3) 0.026(3) 0.021(3) 0.021(3)
P2 0.0357(6) 0.0356(6) 0.0410(7) 0.0164(5) 0.0057(5) 0.0025(5)
C51 0.050(3) 0.035(2) 0.043(3) 0.017(2) 0.010(2) 0.009(2)
C52 0.061(4) 0.064(4) 0.072(4) 0.043(3) 0.017(3) 0.012(3)
C53 0.100(6) 0.076(4) 0.109(6) 0.067(4) 0.034(5) 0.026(4)
C54 0.106(6) 0.084(5) 0.088(5) 0.055(4) 0.021(4) 0.048(4)
C55 0.056(4) 0.083(5) 0.112(6) 0.051(4) 0.002(4) 0.023(3)
C56 0.052(3) 0.052(3) 0.086(4) 0.036(3) 0.006(3) 0.011(3)
C61 0.034(2) 0.041(3) 0.047(3) 0.021(2) 0.013(2) 0.000(2)
C62 0.044(3) 0.056(3) 0.052(3) 0.024(3) 0.015(2) 0.003(2)
C63 0.066(4) 0.075(4) 0.053(4) 0.021(3) 0.024(3) -0.003(3)
C64 0.066(4) 0.064(4) 0.071(4) 0.009(3) 0.033(4) 0.002(3)
C65 0.066(4) 0.056(4) 0.090(5) 0.021(4) 0.028(4) 0.023(3)
C66 0.050(3) 0.060(3) 0.061(4) 0.024(3) 0.012(3) 0.012(3)
C71 0.039(3) 0.039(3) 0.040(3) 0.018(2) 0.008(2) 0.009(2)
C72 0.063(3) 0.048(3) 0.049(3) 0.009(3) 0.021(3) 0.004(3)
C73 0.075(4) 0.068(4) 0.056(3) 0.021(3) 0.036(3) 0.010(3)
C74 0.085(4) 0.066(4) 0.076(4) 0.043(4) 0.036(4) 0.010(3)
C75 0.097(5) 0.050(3) 0.064(4) 0.027(3) 0.019(3) -0.011(3)
C76 0.078(4) 0.045(3) 0.042(3) 0.016(2) 0.014(3) -0.004(3)
C81 0.282(14) 0.114(7) 0.120(8) 0.080(6) 0.104(9) 0.061(8)
Cl81 0.166(3) 0.155(2) 0.1098(19) 0.0389(17) 0.0352(18) 0.028(2)
Cl82 0.1038(18) 0.196(3) 0.263(4) 0.171(3) 0.035(2) 0.0291(18)

loop_
_atom_type_symbol
_atom_type_description
_atom_type_scat_dispersion_real
_atom_type_scat_dispersion_imag
_atom_type_scat_source
C C 0.0033 0.0016 'International Tables Vol C Tables 4.2.6.8 and 6.1.1.4'
H H 0.0000 0.0000 'International Tables Vol C Tables 4.2.6.8 and 6.1.1.4'
B B 0.0013 0.0007 'International Tables Vol C Tables 4.2.6.8 and 6.1.1.4'
N N 0.0061 0.0033 'International Tables Vol C Tables 4.2.6.8 and 6.1.1.4'
O O 0.0106 0.0060 'International Tables Vol C Tables 4.2.6.8 and 6.1.1.4'
P P 0.1023 0.0942 'International Tables Vol C Tables 4.2.6.8 and 6.1.1.4'
Mo Mo -1.6832 0.6857 'International Tables Vol C Tables 4.2.6.8 and 6.1.1.4'
Au Au -2.0133 8.8022 'International Tables Vol C Tables 4.2.6.8 and 6.1.1.4'
Cl Cl 0.1484 0.1585 'International Tables Vol C Tables 4.2.6.8 and 6.1.1.4'

loop_
_geom_angle_atom_site_label_1
_geom_angle_atom_site_label_2
_geom_angle_atom_site_label_3
_geom_angle
_geom_angle_site_symmetry_1
_geom_angle_site_symmetry_3
_geom_angle_publ_flag
C2 Mo1 C3 82.4(2) . . y
C2 Mo1 C4 82.2(2) . . y
C3 Mo1 C4 125.2(2) . . y
C2 Mo1 C1 146.8(2) . . y
C3 Mo1 C1 110.4(2) . . y
C4 Mo1 C1 110.9(2) . . y
C2 Mo1 N1 175.84(19) . . y
C3 Mo1 N1 97.73(18) . . y
C4 Mo1 N1 94.39(19) . . y
C1 Mo1 N1 36.88(15) . . y
C2 Mo1 B2 113.9(2) . . y
C3 Mo1 B2 78.8(2) . . y
C4 Mo1 B2 154.0(2) . . y
C1 Mo1 B2 44.7(2) . . y
N1 Mo1 B2 70.16(18) . . y
C2 Mo1 B5 116.0(2) . . y
C3 Mo1 B5 154.6(2) . . y
C4 Mo1 B5 76.8(2) . . y
C1 Mo1 B5 44.67(18) . . y
N1 Mo1 B5 65.27(17) . . y
B2 Mo1 B5 77.6(2) . . y
C2 Mo1 B4 76.1(2) . . y
C3 Mo1 B4 136.6(2) . . y
C4 Mo1 B4 88.9(2) . . y
C1 Mo1 B4 73.91(19) . . y
N1 Mo1 B4 106.28(18) . . y
B2 Mo1 B4 76.2(2) . . ?
B5 Mo1 B4 44.2(2) . . ?
C2 Mo1 B3 74.5(2) . . y
C3 Mo1 B3 93.1(2) . . y
C4 Mo1 B3 131.8(2) . . y
C1 Mo1 B3 74.3(2) . . ?
N1 Mo1 B3 109.58(19) . . y
B2 Mo1 B3 44.4(2) . . ?
B5 Mo1 B3 76.6(2) . . ?
B4 Mo1 B3 45.0(2) . . ?
C2 Mo1 Au 82.19(16) . . y
C3 Mo1 Au 63.03(16) . . y
C4 Mo1 Au 62.91(15) . . y
C1 Mo1 Au 130.97(12) . . y
N1 Mo1 Au 94.15(10) . . y
B2 Mo1 Au 136.58(15) . . y
B5 Mo1 Au 133.35(15) . . y
B4 Mo1 Au 146.58(14) . . y
B3 Mo1 Au 148.79(17) . . y
N1 C1 B6 137.4(4) . . ?
N1 C1 B10 128.1(4) . . ?
B6 C1 B10 63.0(3) . . ?
N1 C1 B2 115.4(4) . . ?
B6 C1 B2 62.2(3) . . ?
B10 C1 B2 115.1(4) . . ?
N1 C1 B5 104.8(4) . . ?
B6 C1 B5 114.0(4) . . ?
B10 C1 B5 61.7(3) . . ?
B2 C1 B5 116.0(4) . . ?
N1 C1 Mo1 76.2(3) . . y
B6 C1 Mo1 131.5(4) . . ?
B10 C1 Mo1 131.4(3) . . ?
B2 C1 Mo1 72.0(3) . . ?
B5 C1 Mo1 72.0(3) . . ?
C1 B2 B7 103.5(4) . . ?
C1 B2 B6 58.1(3) . . ?
B7 B2 B6 60.3(4) . . ?
C1 B2 B3 104.7(4) . . ?
B7 B2 B3 61.5(3) . . ?
B6 B2 B3 110.3(4) . . ?
C1 B2 Mo1 63.3(2) . . ?
B7 B2 Mo1 124.5(4) . . ?
B6 B2 Mo1 119.3(4) . . ?
B3 B2 Mo1 70.3(3) . . ?
B2 B3 B8 104.6(5) . . ?
B2 B3 B7 57.3(3) . . ?
B8 B3 B7 59.0(3) . . ?
B2 B3 B4 106.6(4) . . ?
B8 B3 B4 58.1(3) . . ?
B7 B3 B4 105.0(5) . . ?
B2 B3 Mo1 65.3(3) . . ?
B8 B3 Mo1 118.2(4) . . ?
B7 B3 Mo1 116.5(4) . . ?
B4 B3 Mo1 67.1(2) . . ?
B8 B4 B5 105.2(4) . . ?
B8 B4 B9 58.7(4) . . ?
B5 B4 B9 58.2(3) . . ?
B8 B4 B3 59.6(3) . . ?
B5 B4 B3 108.4(4) . . ?
B9 B4 B3 107.1(4) . . ?
B8 B4 Mo1 120.2(3) . . ?
B5 B4 Mo1 65.8(2) . . ?
B9 B4 Mo1 118.4(3) . . ?
B3 B4 Mo1 67.9(3) . . ?
C1 B5 B9 104.7(4) . . ?
C1 B5 B10 59.0(3) . . ?
B9 B5 B10 61.5(3) . . ?
C1 B5 B4 104.2(4) . . ?
B9 B5 B4 60.9(3) . . ?
B10 B5 B4 110.8(4) . . ?
C1 B5 Mo1 63.3(2) . . ?
B9 B5 Mo1 124.6(4) . . ?
B10 B5 Mo1 120.4(3) . . ?
B4 B5 Mo1 70.0(3) . . ?
C1 B6 B7 103.6(4) . . ?
C1 B6 B11 104.0(4) . . ?
B7 B6 B11 59.4(4) . . ?
C1 B6 B2 59.7(3) . . ?
B7 B6 B2 58.7(4) . . ?
B11 B6 B2 107.2(5) . . ?
C1 B6 B10 59.2(3) . . ?
B7 B6 B10 108.1(4) . . ?
B11 B6 B10 60.2(4) . . ?
B2 B6 B10 109.9(4) . . ?
B2 B7 B11 109.9(5) . . ?
B2 B7 B6 61.0(3) . . ?
B11 B7 B6 60.5(4) . . ?
B2 B7 B8 108.8(4) . . ?
B11 B7 B8 60.4(4) . . ?
B6 B7 B8 108.6(5) . . ?
B2 B7 B3 61.2(3) . . ?
B11 B7 B3 110.4(4) . . ?
B6 B7 B3 110.7(4) . . ?
B8 B7 B3 60.4(3) . . ?
B9 B8 B11 60.2(4) . . ?
B9 B8 B4 61.1(3) . . ?
B11 B8 B4 109.5(4) . . ?
B9 B8 B7 107.6(4) . . ?
B11 B8 B7 58.8(4) . . ?
B4 B8 B7 109.6(4) . . ?
B9 B8 B3 111.1(4) . . ?
B11 B8 B3 109.2(4) . . ?
B4 B8 B3 62.3(3) . . ?
B7 B8 B3 60.6(3) . . ?
B5 B9 B8 108.6(4) . . ?
B5 B9 B11 108.2(4) . . ?
B8 B9 B11 60.7(4) . . ?
B5 B9 B4 60.9(3) . . ?
B8 B9 B4 60.2(3) . . ?
B11 B9 B4 109.3(5) . . ?
B5 B9 B10 60.1(3) . . ?
B8 B9 B10 109.1(4) . . ?
B11 B9 B10 60.1(3) . . ?
B4 B9 B10 109.7(4) . . ?
C1 B10 B5 59.3(3) . . ?
C1 B10 B11 102.3(4) . . ?
B5 B10 B11 106.1(4) . . ?
C1 B10 B6 57.9(3) . . ?
B5 B10 B6 107.9(4) . . ?
B11 B10 B6 59.2(3) . . ?
C1 B10 B9 102.6(4) . . ?
B5 B10 B9 58.4(3) . . ?
B11 B10 B9 59.2(3) . . ?
B6 B10 B9 106.5(4) . . ?
B7 B11 B6 60.1(4) . . ?
B7 B11 B9 108.3(5) . . ?
B6 B11 B9 108.8(4) . . ?
B7 B11 B8 60.7(4) . . ?
B6 B11 B8 108.6(5) . . ?
B9 B11 B8 59.1(4) . . ?
B7 B11 B10 109.0(4) . . ?
B6 B11 B10 60.5(3) . . ?
B9 B11 B10 60.7(3) . . ?
B8 B11 B10 108.3(4) . . ?
O2 C2 Mo1 178.5(6) . . y
O3 C3 Mo1 171.2(5) . . y
O3 C3 Au 116.6(4) . . y
Mo1 C3 Au 71.76(18) . . y
O4 C4 Mo1 169.7(5) . . y
O4 C4 Au 118.3(4) . . y
Mo1 C4 Au 71.57(17) . . y
C1 N1 C5 127.8(4) . . y
C1 N1 Mo1 66.9(2) . . y
C5 N1 Mo1 137.2(3) . . y
C7 C5 C8 111.5(5) . . ?
C7 C5 C6 111.0(5) . . ?
C8 C5 C6 109.5(5) . . ?
C7 C5 N1 104.6(4) . . ?
C8 C5 N1 112.5(4) . . ?
C6 C5 N1 107.7(4) . . ?
C14 Au C3 101.05(19) . . y
C14 Au C4 154.51(18) . . y
C3 Au C4 90.35(19) . . y
C14 Au C13 90.46(18) . . y
C3 Au C13 152.62(18) . . y
C4 Au C13 89.54(18) . . y
C14 Au Mo1 143.49(13) . . y
C3 Au Mo1 45.22(14) . . y
C4 Au Mo1 45.53(13) . . y
C13 Au Mo1 125.85(13) . . y
C14 Au Mo2 45.63(13) . . y
C3 Au Mo2 141.94(14) . . y
C4 Au Mo2 127.67(13) . . y
C13 Au Mo2 44.95(13) . . y
Mo1 Au Mo2 170.796(16) . . y
C12 Mo2 C13 82.0(2) . . y
C12 Mo2 C14 85.0(2) . . y
C13 Mo2 C14 124.6(2) . . y
C12 Mo2 C11 145.27(19) . . y
C13 Mo2 C11 110.5(2) . . y
C14 Mo2 C11 110.4(2) . . y
C12 Mo2 N11 177.07(19) . . y
C13 Mo2 N11 98.8(2) . . y
C14 Mo2 N11 92.2(2) . . y
C11 Mo2 N11 36.94(18) . . y
C12 Mo2 B15 113.1(2) . . ?
C13 Mo2 B15 77.4(2) . . ?
C14 Mo2 B15 154.5(2) . . ?
C11 Mo2 B15 44.7(2) . . ?
N11 Mo2 B15 69.8(2) . . ?
C12 Mo2 B12 114.2(2) . . ?
C13 Mo2 B12 154.4(2) . . ?
C14 Mo2 B12 78.2(2) . . ?
C11 Mo2 B12 45.0(2) . . ?
N11 Mo2 B12 66.0(2) . . ?
B15 Mo2 B12 78.0(2) . . ?
C12 Mo2 B14 74.1(2) . . ?
C13 Mo2 B14 90.8(2) . . ?
C14 Mo2 B14 136.0(2) . . ?
C11 Mo2 B14 73.5(2) . . ?
N11 Mo2 B14 108.7(2) . . ?
B15 Mo2 B14 44.0(2) . . ?
B12 Mo2 B14 76.0(2) . . ?
C12 Mo2 B13 74.7(2) . . ?
C13 Mo2 B13 134.0(2) . . ?
C14 Mo2 B13 92.5(2) . . ?
C11 Mo2 B13 73.8(2) . . ?
N11 Mo2 B13 106.4(2) . . ?
B15 Mo2 B13 76.3(2) . . ?
B12 Mo2 B13 43.8(2) . . ?
B14 Mo2 B13 45.0(2) . . ?
C12 Mo2 Au 80.88(13) . . y
C13 Mo2 Au 63.15(14) . . y
C14 Mo2 Au 61.67(16) . . y
C11 Mo2 Au 133.83(14) . . y
N11 Mo2 Au 96.98(13) . . y
B15 Mo2 Au 136.12(15) . . y
B12 Mo2 Au 136.09(17) . . y
B14 Mo2 Au 146.22(15) . . y
B13 Mo2 Au 145.94(14) . . y
N11 C11 B20 136.2(5) . . ?
N11 C11 B16 129.3(5) . . ?
B20 C11 B16 63.4(4) . . ?
N11 C11 B15 114.0(4) . . ?
B20 C11 B15 62.5(4) . . ?
B16 C11 B15 115.3(5) . . ?
N11 C11 B12 105.4(4) . . ?
B20 C11 B12 115.0(5) . . ?
B16 C11 B12 61.9(4) . . ?
B15 C11 B12 116.0(4) . . ?
N11 C11 Mo2 75.5(3) . . y
B20 C11 Mo2 132.1(4) . . ?
B16 C11 Mo2 131.4(4) . . ?
B15 C11 Mo2 71.9(3) . . ?
B12 C11 Mo2 71.9(3) . . ?
B17 B12 C11 104.0(4) . . ?
B17 B12 B16 60.6(4) . . ?
C11 B12 B16 58.3(4) . . ?
B17 B12 B13 61.7(4) . . ?
C11 B12 B13 104.3(4) . . ?
B16 B12 B13 110.4(5) . . ?
B17 B12 Mo2 125.5(4) . . ?
C11 B12 Mo2 63.2(3) . . ?
B16 B12 Mo2 119.6(4) . . ?
B13 B12 Mo2 70.6(3) . . ?
B18 B13 B12 105.1(5) . . ?
B18 B13 B17 59.1(4) . . ?
B12 B13 B17 57.7(4) . . ?
B18 B13 B14 59.4(3) . . ?
B12 B13 B14 107.3(4) . . ?
B17 B13 B14 106.6(4) . . ?
B18 B13 Mo2 119.4(4) . . ?
B12 B13 Mo2 65.6(3) . . ?
B17 B13 Mo2 117.6(4) . . ?
B14 B13 Mo2 67.0(2) . . ?
B15 B14 B18 105.8(4) . . ?
B15 B14 B19 58.0(3) . . ?
B18 B14 B19 59.6(4) . . ?
B15 B14 B13 108.5(4) . . ?
B18 B14 B13 58.0(3) . . ?
B19 B14 B13 106.3(4) . . ?
B15 B14 Mo2 65.9(3) . . ?
B18 B14 Mo2 119.1(4) . . ?
B19 B14 Mo2 118.0(4) . . ?
B13 B14 Mo2 68.0(2) . . ?
C11 B15 B19 103.3(4) . . ?
C11 B15 B14 103.9(4) . . ?
B19 B15 B14 61.9(4) . . ?
C11 B15 B20 57.9(4) . . ?
B19 B15 B20 60.5(4) . . ?
B14 B15 B20 110.4(4) . . ?
C11 B15 Mo2 63.4(2) . . ?
B19 B15 Mo2 125.1(4) . . ?
B14 B15 Mo2 70.1(3) . . ?
B20 B15 Mo2 119.4(4) . . ?
C11 B16 B21 103.1(5) . . ?
C11 B16 B17 103.4(5) . . ?
B21 B16 B17 59.9(4) . . ?
C11 B16 B12 59.8(3) . . ?
B21 B16 B12 106.8(5) . . ?
B17 B16 B12 58.3(4) . . ?
C11 B16 B20 57.9(4) . . ?
B21 B16 B20 60.2(4) . . ?
B17 B16 B20 108.2(6) . . ?
B12 B16 B20 108.8(5) . . ?
B12 B17 B18 107.7(5) . . ?
B12 B17 B21 109.0(5) . . ?
B18 B17 B21 60.8(4) . . ?
B12 B17 B16 61.0(4) . . ?
B18 B17 B16 108.4(5) . . ?
B21 B17 B16 60.0(4) . . ?
B12 B17 B13 60.6(4) . . ?
B18 B17 B13 59.5(4) . . ?
B21 B17 B13 109.4(5) . . ?
B16 B17 B13 109.9(5) . . ?
B17 B18 B13 61.4(4) . . ?
B17 B18 B21 59.7(4) . . ?
B13 B18 B21 110.1(5) . . ?
B17 B18 B19 107.9(5) . . ?
B13 B18 B19 110.8(4) . . ?
B21 B18 B19 59.3(4) . . ?
B17 B18 B14 110.9(5) . . ?
B13 B18 B14 62.6(3) . . ?
B21 B18 B14 109.2(5) . . ?
B19 B18 B14 60.6(4) . . ?
B15 B19 B21 109.4(5) . . ?
B15 B19 B20 60.9(4) . . ?
B21 B19 B20 60.6(4) . . ?
B15 B19 B18 107.7(4) . . ?
B21 B19 B18 60.2(4) . . ?
B20 B19 B18 108.2(5) . . ?
B15 B19 B14 60.1(3) . . ?
B21 B19 B14 109.2(5) . . ?
B20 B19 B14 109.4(4) . . ?
B18 B19 B14 59.8(3) . . ?
C11 B20 B19 103.2(4) . . ?
C11 B20 B15 59.6(3) . . ?
B19 B20 B15 58.6(4) . . ?
C11 B20 B21 102.9(5) . . ?
B19 B20 B21 59.6(4) . . ?
B15 B20 B21 106.8(5) . . ?
C11 B20 B16 58.7(4) . . ?
B19 B20 B16 107.2(5) . . ?
B15 B20 B16 109.0(5) . . ?
B21 B20 B16 59.2(4) . . ?
B17 B21 B16 60.1(4) . . ?
B17 B21 B19 108.6(5) . . ?
B16 B21 B19 108.6(5) . . ?
B17 B21 B18 59.5(4) . . ?
B16 B21 B18 107.5(5) . . ?
B19 B21 B18 60.5(4) . . ?
B17 B21 B20 108.7(5) . . ?
B16 B21 B20 60.7(4) . . ?
B19 B21 B20 59.8(4) . . ?
B18 B21 B20 107.9(5) . . ?
O12 C12 Mo2 178.0(5) . . y
O13 C13 Mo2 171.5(5) . . y
O13 C13 Au 115.9(4) . . y
Mo2 C13 Au 71.91(17) . . y
O14 C14 Mo2 170.1(5) . . y
O14 C14 Au 117.2(4) . . y
Mo2 C14 Au 72.70(18) . . y
C11 N11 C15 133.5(6) . . y
C11 N11 Mo2 67.6(3) . . y
C15 N11 Mo2 141.4(5) . . y
C17 C15 N11 111.2(7) . . ?
C17 C15 C16 116.8(7) . . ?
N11 C15 C16 112.0(6) . . ?
C17 C15 C18 104.6(7) . . ?
N11 C15 C18 106.2(6) . . ?
C16 C15 C18 105.0(7) . . ?
P1 N21 P2 169.7(4) . . ?
N21 P1 C41 111.2(2) . . ?
N21 P1 C31 113.2(2) . . ?
C41 P1 C31 106.7(2) . . ?
N21 P1 C21 109.9(2) . . ?
C41 P1 C21 109.2(2) . . ?
C31 P1 C21 106.4(2) . . ?
C22 C21 C26 118.0(5) . . ?
C22 C21 P1 120.3(4) . . ?
C26 C21 P1 121.6(4) . . ?
C23 C22 C21 121.0(5) . . ?
C22 C23 C24 119.8(5) . . ?
C25 C24 C23 120.1(5) . . ?
C24 C25 C26 120.3(5) . . ?
C25 C26 C21 120.8(5) . . ?
C32 C31 C36 119.2(5) . . ?
C32 C31 P1 122.9(4) . . ?
C36 C31 P1 117.9(5) . . ?
C31 C32 C33 119.5(6) . . ?
C34 C33 C32 120.1(8) . . ?
C35 C34 C33 120.6(7) . . ?
C34 C35 C36 121.3(8) . . ?
C31 C36 C35 119.2(7) . . ?
C42 C41 C46 118.1(5) . . ?
C42 C41 P1 122.6(4) . . ?
C46 C41 P1 119.3(4) . . ?
C41 C42 C43 120.4(6) . . ?
C44 C43 C42 119.9(6) . . ?
C45 C44 C43 120.1(6) . . ?
C44 C45 C46 119.9(6) . . ?
C45 C46 C41 121.5(6) . . ?
N21 P2 C51 112.3(2) . . ?
N21 P2 C71 112.5(2) . . ?
C51 P2 C71 107.4(2) . . ?
N21 P2 C61 109.3(2) . . ?
C51 P2 C61 106.8(2) . . ?
C71 P2 C61 108.3(2) . . ?
C56 C51 C52 118.9(5) . . ?
C56 C51 P2 122.2(4) . . ?
C52 C51 P2 118.7(4) . . ?
C53 C52 C51 119.3(6) . . ?
C54 C53 C52 121.6(6) . . ?
C55 C54 C53 119.0(6) . . ?
C54 C55 C56 121.0(6) . . ?
C55 C56 C51 120.2(5) . . ?
C62 C61 C66 119.0(5) . . ?
C62 C61 P2 122.1(4) . . ?
C66 C61 P2 118.8(4) . . ?
C61 C62 C63 119.8(5) . . ?
C64 C63 C62 120.6(6) . . ?
C63 C64 C65 120.5(6) . . ?
C64 C65 C66 119.5(6) . . ?
C61 C66 C65 120.6(6) . . ?
C72 C71 C76 118.9(4) . . ?
C72 C71 P2 119.7(4) . . ?
C76 C71 P2 121.4(4) . . ?
C73 C72 C71 120.8(5) . . ?
C74 C73 C72 119.6(5) . . ?
C73 C74 C75 120.8(5) . . ?
C74 C75 C76 119.6(5) . . ?
C75 C76 C71 120.2(5) . . ?
Cl82 C81 Cl81 115.2(5) . . ?

loop_
_geom_bond_atom_site_label_1
_geom_bond_atom_site_label_2
_geom_bond_distance
_geom_bond_site_symmetry_2
_geom_bond_publ_flag
Mo1 C2 2.033(7) . y
Mo1 C3 2.046(6) . y
Mo1 C4 2.059(6) . y
Mo1 C1 2.198(5) . y
Mo1 N1 2.319(4) . y
Mo1 B2 2.339(6) . y
Mo1 B5 2.340(6) . y
Mo1 B4 2.411(5) . y
Mo1 B3 2.424(6) . y
Mo1 Au 2.7377(9) . y
C1 N1 1.433(6) . y
C1 B6 1.699(7) . ?
C1 B10 1.723(8) . ?
C1 B2 1.729(8) . ?
C1 B5 1.729(7) . ?
B2 B7 1.731(8) . ?
B2 B6 1.772(9) . ?
B2 B3 1.804(8) . ?
B3 B8 1.804(9) . ?
B3 B7 1.808(9) . ?
B3 B4 1.852(9) . ?
B4 B8 1.775(8) . ?
B4 B5 1.788(8) . ?
B4 B9 1.789(9) . ?
B5 B9 1.738(8) . ?
B5 B10 1.770(8) . ?
B6 B7 1.759(9) . ?
B6 B11 1.764(8) . ?
B6 B10 1.787(9) . ?
B7 B11 1.745(10) . ?
B7 B8 1.780(8) . ?
B8 B9 1.747(9) . ?
B8 B11 1.774(9) . ?
B9 B11 1.766(9) . ?
B9 B10 1.794(8) . ?
B10 B11 1.782(9) . ?
C2 O2 1.134(7) . y
C3 O3 1.138(6) . y
C3 Au 2.569(6) . y
C4 O4 1.121(6) . y
C4 Au 2.569(6) . y
N1 C5 1.523(6) . y
C5 C7 1.508(7) . ?
C5 C8 1.517(7) . ?
C5 C6 1.520(7) . ?
Au C14 2.528(6) . y
Au C13 2.574(5) . y
Au Mo2 2.7422(8) . y
Mo2 C12 2.026(5) . y
Mo2 C13 2.038(6) . y
Mo2 C14 2.053(6) . y
Mo2 C11 2.195(5) . y
Mo2 N11 2.298(5) . y
Mo2 B15 2.335(6) . y
Mo2 B12 2.338(6) . y
Mo2 B14 2.405(5) . y
Mo2 B13 2.422(5) . y
C11 N11 1.427(7) . y
C11 B20 1.696(8) . ?
C11 B16 1.711(9) . ?
C11 B15 1.727(8) . ?
C11 B12 1.739(8) . ?
B12 B17 1.725(10) . ?
B12 B16 1.773(9) . ?
B12 B13 1.779(9) . ?
B13 B18 1.764(8) . ?
B13 B17 1.798(8) . ?
B13 B14 1.848(8) . ?
B14 B15 1.775(9) . ?
B14 B18 1.791(8) . ?
B14 B19 1.805(9) . ?
B15 B19 1.735(9) . ?
B15 B20 1.777(9) . ?
B16 B21 1.764(11) . ?
B16 B17 1.766(10) . ?
B16 B20 1.791(10) . ?
B17 B18 1.758(11) . ?
B17 B21 1.763(10) . ?
B18 B21 1.781(10) . ?
B18 B19 1.786(10) . ?
B19 B21 1.766(10) . ?
B19 B20 1.769(11) . ?
B20 B21 1.782(10) . ?
C12 O12 1.133(6) . y
C13 O13 1.136(6) . y
C14 O14 1.126(6) . y
N11 C15 1.454(8) . y
C15 C17 1.453(11) . ?
C15 C16 1.502(10) . ?
C15 C18 1.624(11) . ?
N21 P1 1.549(4) . ?
N21 P2 1.561(4) . ?
P1 C41 1.795(5) . ?
P1 C31 1.795(5) . ?
P1 C21 1.800(5) . ?
C21 C22 1.385(6) . ?
C21 C26 1.390(6) . ?
C22 C23 1.371(7) . ?
C23 C24 1.374(8) . ?
C24 C25 1.365(8) . ?
C25 C26 1.367(7) . ?
C31 C32 1.375(7) . ?
C31 C36 1.382(7) . ?
C32 C33 1.385(8) . ?
C33 C34 1.367(12) . ?
C34 C35 1.314(12) . ?
C35 C36 1.391(9) . ?
C41 C42 1.376(7) . ?
C41 C46 1.377(7) . ?
C42 C43 1.379(8) . ?
C43 C44 1.378(10) . ?
C44 C45 1.349(9) . ?
C45 C46 1.371(8) . ?
P2 C51 1.784(5) . ?
P2 C71 1.788(5) . ?
P2 C61 1.798(5) . ?
C51 C56 1.382(7) . ?
C51 C52 1.388(7) . ?
C52 C53 1.377(8) . ?
C53 C54 1.364(9) . ?
C54 C55 1.361(9) . ?
C55 C56 1.374(8) . ?
C61 C62 1.384(7) . ?
C61 C66 1.385(7) . ?
C62 C63 1.395(7) . ?
C63 C64 1.356(9) . ?
C64 C65 1.373(9) . ?
C65 C66 1.391(8) . ?
C71 C72 1.384(6) . ?
C71 C76 1.386(6) . ?
C72 C73 1.379(7) . ?
C73 C74 1.362(8) . ?
C74 C75 1.379(8) . ?
C75 C76 1.382(7) . ?
C81 Cl82 1.693(10) . ?
C81 Cl81 1.702(9) . ?
